data_4066516
loop_
_publ_author_name
'Usener, Carolin'
'Kehr, Gerald'
'Fr\"ohlich, Roland'
'Wibbeling, Birgit'
'M\"uck-Lichtenfeld, Christian'
'Erker, Gerhard'

_publ_section_title
;
 Developing a Reliable Synthetic Route tocis-1,3-Bridge-Disubstituted
 [3]Ferrocenophane Systems
;
_journal_issue 17
_journal_name_full Organometallics
_journal_page_first 3852
_journal_paper_doi 10.1021/om100501q
_journal_volume 29
_journal_year 2010
_chemical_formula_sum 'C16 H18 Fe O2'
_chemical_formula_weight 298.15
_chemical_name_systematic
; 
 ? 
;
_space_group_IT_number 14
_symmetry_cell_setting monoclinic
_symmetry_space_group_name_Hall '-P 2ybc'
_symmetry_space_group_name_H-M 'P 1 21/c 1'
_atom_sites_solution_hydrogens geom
_atom_sites_solution_primary direct
_atom_sites_solution_secondary difmap
_audit_creation_method SHELXL-97
_cell_angle_alpha 90.00
_cell_angle_beta 101.148(1)
_cell_angle_gamma 90.00
_cell_formula_units_Z 8
_cell_length_a 7.3326(2)
_cell_length_b 23.9310(5)
_cell_length_c 15.6434(4)
_cell_measurement_reflns_used 5755
_cell_measurement_temperature 198(2)
_cell_measurement_theta_max 27.88
_cell_measurement_theta_min 0.41
_cell_volume 2693.25(12)
_computing_cell_refinement 'Collect (Nonius B.V., 1998)'
_computing_data_collection 'Collect (Nonius B.V., 1998)'
_computing_data_reduction 'Denzo-SMN (Otwinowski & Minor, 1997)'
_computing_molecular_graphics 'XP (BrukerAXS, 2000)'
_computing_publication_material 'SHELXL-97 (Sheldrick, 1997)'
_computing_structure_refinement 'SHELXL-97 (Sheldrick, 1997)'
_computing_structure_solution 'SHELXS-97 (Sheldrick, 1990)'
_diffrn_ambient_temperature 198(2)
_diffrn_measured_fraction_theta_full 0.996
_diffrn_measured_fraction_theta_max 0.996
_diffrn_measurement_device_type 'Nonius KappaCCD'
_diffrn_measurement_method '\w and \f scans'
_diffrn_radiation_monochromator graphite
_diffrn_radiation_source 'rotating anode Nonius FR591'
_diffrn_radiation_type MoK\a
_diffrn_radiation_wavelength 0.71073
_diffrn_reflns_av_R_equivalents 0.058
_diffrn_reflns_av_sigmaI/netI 0.0787
_diffrn_reflns_limit_h_max 8
_diffrn_reflns_limit_h_min -9
_diffrn_reflns_limit_k_max 29
_diffrn_reflns_limit_k_min -31
_diffrn_reflns_limit_l_max 20
_diffrn_reflns_limit_l_min -20
_diffrn_reflns_number 19223
_diffrn_reflns_theta_full 27.84
_diffrn_reflns_theta_max 27.84
_diffrn_reflns_theta_min 2.16
_exptl_absorpt_coefficient_mu 1.114
_exptl_absorpt_correction_T_max 0.9464
_exptl_absorpt_correction_T_min 0.7311
_exptl_absorpt_correction_type multi-scan
_exptl_absorpt_process_details 'SORTAV (Blessing, 1995 & 1997)'
_exptl_crystal_colour yellow
_exptl_crystal_density_diffrn 1.471
_exptl_crystal_density_method 'not measured'
_exptl_crystal_description plate
_exptl_crystal_F_000 1248
_exptl_crystal_size_max 0.30
_exptl_crystal_size_mid 0.20
_exptl_crystal_size_min 0.05
_refine_diff_density_max 0.682
_refine_diff_density_min -0.524
_refine_diff_density_rms 0.081
_refine_ls_extinction_method none
_refine_ls_goodness_of_fit_ref 1.026
_refine_ls_hydrogen_treatment constr
_refine_ls_matrix_type full
_refine_ls_number_parameters 347
_refine_ls_number_reflns 6382
_refine_ls_number_restraints 0
_refine_ls_restrained_S_all 1.026
_refine_ls_R_factor_all 0.1056
_refine_ls_R_factor_gt 0.0579
_refine_ls_shift/su_max 0.001
_refine_ls_shift/su_mean 0.000
_refine_ls_structure_factor_coef Fsqd
_refine_ls_weighting_details 'calc w=1/[\s^2^(Fo^2^)+(0.0510P)^2^+3.5549P] where P=(Fo^2^+2Fc^2^)/3'
_refine_ls_weighting_scheme calc
_refine_ls_wR_factor_gt 0.1240
_refine_ls_wR_factor_ref 0.1407
_reflns_number_gt 4076
_reflns_number_total 6382
_reflns_threshold_expression >2sigma(I)
_cod_data_source_file om100501q_si_002.cif
_cod_data_source_block erk4047
_cod_original_sg_symbol_H-M P21/c
_cod_database_code 4066516

loop_
_symmetry_equiv_pos_as_xyz
'x, y, z'
'-x, y+1/2, -z+1/2'
'-x, -y, -z'
'x, -y-1/2, z-1/2'

loop_
_atom_site_label
_atom_site_type_symbol
_atom_site_fract_x
_atom_site_fract_y
_atom_site_fract_z
_atom_site_U_iso_or_equiv
_atom_site_adp_type
_atom_site_occupancy
_atom_site_symmetry_multiplicity
_atom_site_calc_flag
_atom_site_refinement_flags
Fe1A Fe 0.07372(7) 0.64167(2) 0.08637(3) 0.02756(15) Uani 1 1 d .
O1A O -0.2956(6) 0.54421(16) -0.2027(2) 0.0812(12) Uani 1 1 d .
O2A O -0.4268(5) 0.54387(15) -0.0881(2) 0.0681(10) Uani 1 1 d .
C1A C 0.1713(5) 0.68118(16) -0.0092(3) 0.0354(9) Uani 1 1 d .
C2A C 0.3131(5) 0.64754(16) 0.0404(3) 0.0370(9) Uani 1 1 d .
H2A H 0.3761 0.6177 0.0184 0.044 Uiso 1 1 calc R
C3A C 0.3450(5) 0.66594(16) 0.1286(3) 0.0376(9) Uani 1 1 d .
H3A H 0.4324 0.6506 0.1755 0.045 Uiso 1 1 calc R
C4A C 0.2235(5) 0.71098(16) 0.1338(3) 0.0388(10) Uani 1 1 d .
H4A H 0.2143 0.7312 0.1851 0.047 Uiso 1 1 calc R
C5A C 0.1168(5) 0.72099(15) 0.0487(3) 0.0391(10) Uani 1 1 d .
H5A H 0.0255 0.7493 0.0334 0.047 Uiso 1 1 calc R
C6A C 0.0839(6) 0.67458(19) -0.1048(3) 0.0478(11) Uani 1 1 d .
H6A H -0.0139 0.7042 -0.1170 0.057 Uiso 1 1 calc R
C7A C 0.2209(8) 0.6888(2) -0.1617(3) 0.0697(16) Uani 1 1 d .
H7A1 H 0.2688 0.7267 -0.1481 0.105 Uiso 1 1 calc R
H7A2 H 0.1591 0.6869 -0.2231 0.105 Uiso 1 1 calc R
H7A3 H 0.3241 0.6621 -0.1510 0.105 Uiso 1 1 calc R
C8A C -0.0171(7) 0.62055(19) -0.1275(3) 0.0498(11) Uani 1 1 d .
H8A1 H -0.0599 0.6195 -0.1915 0.060 Uiso 1 1 calc R
H8A2 H 0.0735 0.5898 -0.1121 0.060 Uiso 1 1 calc R
C9A C -0.1806(6) 0.60829(19) -0.0865(3) 0.0457(11) Uani 1 1 d .
H9A H -0.2585 0.6429 -0.0956 0.055 Uiso 1 1 calc R
C10A C -0.1358(5) 0.59980(16) 0.0119(2) 0.0345(9) Uani 1 1 d .
C11A C -0.2058(5) 0.63365(17) 0.0724(3) 0.0410(10) Uani 1 1 d .
H11A H -0.2951 0.6626 0.0582 0.049 Uiso 1 1 calc R
C12A C -0.1211(6) 0.61723(19) 0.1573(3) 0.0460(11) Uani 1 1 d .
H12A H -0.1435 0.6331 0.2099 0.055 Uiso 1 1 calc R
C13A C 0.0030(6) 0.57297(18) 0.1505(3) 0.0445(11) Uani 1 1 d .
H13A H 0.0785 0.5540 0.1978 0.053 Uiso 1 1 calc R
C14A C -0.0048(6) 0.56186(16) 0.0607(3) 0.0392(10) Uani 1 1 d .
H14A H 0.0644 0.5342 0.0373 0.047 Uiso 1 1 calc R
C15A C -0.3050(6) 0.56229(17) -0.1318(3) 0.0401(10) Uani 1 1 d .
C16A C -0.5582(7) 0.5016(2) -0.1280(3) 0.0639(14) Uani 1 1 d .
H16A H -0.6285 0.5156 -0.1836 0.096 Uiso 1 1 calc R
H16B H -0.6441 0.4929 -0.0890 0.096 Uiso 1 1 calc R
H16C H -0.4907 0.4677 -0.1384 0.096 Uiso 1 1 calc R
Fe1B Fe 0.47762(7) 0.35363(2) 0.56964(3) 0.02829(15) Uani 1 1 d .
O1B O 0.8634(5) 0.39485(16) 0.3451(3) 0.0836(12) Uani 1 1 d .
O2B O 0.7974(5) 0.47710(13) 0.3932(3) 0.0734(11) Uani 1 1 d .
C1B C 0.3113(5) 0.31798(16) 0.4664(2) 0.0327(8) Uani 1 1 d .
C2B C 0.4133(5) 0.27627(15) 0.5203(3) 0.0362(9) Uani 1 1 d .
H2B H 0.4971 0.2503 0.5029 0.043 Uiso 1 1 calc R
C3B C 0.3687(6) 0.27990(17) 0.6046(3) 0.0416(10) Uani 1 1 d .
H3B H 0.4174 0.2570 0.6533 0.050 Uiso 1 1 calc R
C4B C 0.2382(6) 0.32391(18) 0.6028(3) 0.0427(10) Uani 1 1 d .
H4B H 0.1846 0.3358 0.6504 0.051 Uiso 1 1 calc R
C5B C 0.2017(5) 0.34706(17) 0.5178(3) 0.0392(9) Uani 1 1 d .
H5B H 0.1183 0.3769 0.4985 0.047 Uiso 1 1 calc R
C6B C 0.3214(5) 0.33141(17) 0.3729(2) 0.0371(9) Uani 1 1 d .
H6B H 0.2334 0.3629 0.3536 0.044 Uiso 1 1 calc R
C7B C 0.2561(6) 0.28143(19) 0.3148(3) 0.0505(11) Uani 1 1 d .
H7B1 H 0.3453 0.2507 0.3291 0.076 Uiso 1 1 calc R
H7B2 H 0.2470 0.2920 0.2536 0.076 Uiso 1 1 calc R
H7B3 H 0.1339 0.2693 0.3243 0.076 Uiso 1 1 calc R
C8B C 0.5144(5) 0.35001(16) 0.3608(3) 0.0375(9) Uani 1 1 d .
H8B1 H 0.6044 0.3202 0.3835 0.045 Uiso 1 1 calc R
H8B2 H 0.5126 0.3535 0.2975 0.045 Uiso 1 1 calc R
C9B C 0.5847(6) 0.40463(16) 0.4044(3) 0.0381(9) Uani 1 1 d .
H9B H 0.4863 0.4335 0.3862 0.046 Uiso 1 1 calc R
C10B C 0.6255(5) 0.40228(15) 0.5035(2) 0.0324(8) Uani 1 1 d .
C11B C 0.5376(6) 0.43571(16) 0.5596(3) 0.0412(10) Uani 1 1 d .
H11B H 0.4506 0.4648 0.5417 0.049 Uiso 1 1 calc R
C12B C 0.6031(6) 0.41780(18) 0.6463(3) 0.0467(11) Uani 1 1 d .
H12B H 0.5675 0.4331 0.6967 0.056 Uiso 1 1 calc R
C13B C 0.7292(6) 0.37368(19) 0.6457(3) 0.0429(10) Uani 1 1 d .
H13B H 0.7928 0.3539 0.6952 0.051 Uiso 1 1 calc R
C14B C 0.7445(5) 0.36397(16) 0.5579(3) 0.0377(9) Uani 1 1 d .
H14B H 0.8211 0.3366 0.5386 0.045 Uiso 1 1 calc R
C15B C 0.7584(6) 0.42422(17) 0.3752(3) 0.0400(10) Uani 1 1 d .
C16B C 0.9673(8) 0.4991(2) 0.3720(4) 0.0812(18) Uani 1 1 d .
H16D H 1.0744 0.4836 0.4123 0.122 Uiso 1 1 calc R
H16E H 0.9679 0.5399 0.3770 0.122 Uiso 1 1 calc R
H16F H 0.9746 0.4885 0.3122 0.122 Uiso 1 1 calc R

loop_
_atom_site_aniso_label
_atom_site_aniso_U_11
_atom_site_aniso_U_22
_atom_site_aniso_U_33
_atom_site_aniso_U_23
_atom_site_aniso_U_13
_atom_site_aniso_U_12
Fe1A 0.0241(3) 0.0297(3) 0.0306(3) -0.0030(2) 0.0095(2) -0.0055(2)
O1A 0.095(3) 0.094(3) 0.061(2) -0.033(2) 0.031(2) -0.046(2)
O2A 0.062(2) 0.092(3) 0.053(2) -0.0183(18) 0.0164(17) -0.0475(19)
C1A 0.032(2) 0.041(2) 0.035(2) 0.0034(18) 0.0124(17) -0.0138(17)
C2A 0.028(2) 0.035(2) 0.051(3) -0.0086(19) 0.0172(18) -0.0069(16)
C3A 0.025(2) 0.043(2) 0.044(2) 0.0014(19) 0.0050(18) -0.0101(16)
C4A 0.036(2) 0.039(2) 0.044(2) -0.0085(18) 0.0146(19) -0.0148(17)
C5A 0.031(2) 0.030(2) 0.058(3) 0.0042(19) 0.013(2) -0.0032(16)
C6A 0.043(3) 0.063(3) 0.039(2) 0.005(2) 0.011(2) -0.019(2)
C7A 0.080(4) 0.089(4) 0.045(3) -0.003(3) 0.026(3) -0.041(3)
C8A 0.060(3) 0.057(3) 0.035(2) -0.005(2) 0.014(2) -0.023(2)
C9A 0.039(2) 0.059(3) 0.038(2) -0.006(2) 0.0058(19) -0.017(2)
C10A 0.031(2) 0.042(2) 0.031(2) -0.0052(17) 0.0074(17) -0.0201(17)
C11A 0.028(2) 0.049(2) 0.047(3) -0.004(2) 0.0094(18) -0.0072(17)
C12A 0.042(3) 0.061(3) 0.041(2) -0.012(2) 0.025(2) -0.024(2)
C13A 0.046(3) 0.048(2) 0.037(2) 0.0086(19) 0.002(2) -0.023(2)
C14A 0.042(2) 0.032(2) 0.046(3) -0.0071(18) 0.013(2) -0.0107(17)
C15A 0.038(2) 0.044(2) 0.037(2) 0.0009(19) 0.0028(19) -0.0102(18)
C16A 0.057(3) 0.070(3) 0.062(3) -0.012(3) 0.005(3) -0.037(3)
Fe1B 0.0265(3) 0.0326(3) 0.0282(3) -0.0004(2) 0.0112(2) -0.0019(2)
O1B 0.064(3) 0.084(3) 0.118(3) -0.025(2) 0.057(2) -0.018(2)
O2B 0.077(3) 0.053(2) 0.106(3) -0.0073(19) 0.058(2) -0.0226(18)
C1B 0.0237(19) 0.042(2) 0.033(2) -0.0025(17) 0.0084(16) -0.0080(16)
C2B 0.034(2) 0.032(2) 0.045(2) -0.0023(18) 0.0121(18) -0.0047(16)
C3B 0.037(2) 0.048(2) 0.041(2) 0.0114(19) 0.0086(19) -0.0104(18)
C4B 0.035(2) 0.057(3) 0.041(2) -0.005(2) 0.0206(19) -0.0079(19)
C5B 0.028(2) 0.046(2) 0.046(2) 0.0006(19) 0.0143(18) 0.0007(17)
C6B 0.029(2) 0.051(2) 0.032(2) -0.0013(18) 0.0085(17) -0.0021(17)
C7B 0.051(3) 0.065(3) 0.037(2) -0.010(2) 0.013(2) -0.010(2)
C8B 0.039(2) 0.043(2) 0.034(2) 0.0008(18) 0.0136(18) 0.0009(18)
C9B 0.037(2) 0.040(2) 0.041(2) 0.0030(18) 0.0189(18) -0.0001(17)
C10B 0.035(2) 0.032(2) 0.032(2) 0.0011(16) 0.0124(17) -0.0094(16)
C11B 0.053(3) 0.030(2) 0.045(3) -0.0045(18) 0.019(2) -0.0050(18)
C12B 0.059(3) 0.046(2) 0.041(3) -0.012(2) 0.023(2) -0.018(2)
C13B 0.036(2) 0.060(3) 0.031(2) 0.0017(19) 0.0022(18) -0.015(2)
C14B 0.028(2) 0.043(2) 0.044(2) -0.0018(19) 0.0106(18) -0.0059(17)
C15B 0.041(2) 0.045(2) 0.038(2) 0.0026(19) 0.0180(19) -0.0036(19)
C16B 0.078(4) 0.075(4) 0.101(5) 0.002(3) 0.045(4) -0.040(3)

loop_
_atom_type_symbol
_atom_type_description
_atom_type_scat_dispersion_real
_atom_type_scat_dispersion_imag
_atom_type_scat_source
C C 0.0033 0.0016 'International Tables Vol C Tables 4.2.6.8 and 6.1.1.4'
H H 0.0000 0.0000 'International Tables Vol C Tables 4.2.6.8 and 6.1.1.4'
O O 0.0106 0.0060 'International Tables Vol C Tables 4.2.6.8 and 6.1.1.4'
Fe Fe 0.3463 0.8444 'International Tables Vol C Tables 4.2.6.8 and 6.1.1.4'

loop_
_geom_angle_atom_site_label_1
_geom_angle_atom_site_label_2
_geom_angle_atom_site_label_3
_geom_angle
C10A Fe1A C14A 41.69(16)
C10A Fe1A C1A 98.34(15)
C14A Fe1A C1A 115.26(16)
C10A Fe1A C2A 116.53(16)
C14A Fe1A C2A 103.25(16)
C1A Fe1A C2A 41.19(16)
C10A Fe1A C11A 41.09(16)
C14A Fe1A C11A 69.17(17)
C1A Fe1A C11A 117.48(17)
C2A Fe1A C11A 153.54(17)
C10A Fe1A C5A 116.28(17)
C14A Fe1A C5A 152.12(17)
C1A Fe1A C5A 41.23(16)
C2A Fe1A C5A 68.78(16)
C11A Fe1A C5A 105.55(17)
C10A Fe1A C13A 69.21(16)
C14A Fe1A C13A 40.94(16)
C1A Fe1A C13A 154.44(17)
C2A Fe1A C13A 123.31(18)
C11A Fe1A C13A 68.26(18)
C5A Fe1A C13A 164.32(18)
C10A Fe1A C4A 155.70(17)
C14A Fe1A C4A 162.48(17)
C1A Fe1A C4A 69.27(16)
C2A Fe1A C4A 68.39(15)
C11A Fe1A C4A 125.15(17)
C5A Fe1A C4A 40.99(16)
C13A Fe1A C4A 130.01(17)
C10A Fe1A C12A 68.75(16)
C14A Fe1A C12A 68.62(17)
C1A Fe1A C12A 156.62(18)
C2A Fe1A C12A 162.04(18)
C11A Fe1A C12A 40.33(17)
C5A Fe1A C12A 125.87(18)
C13A Fe1A C12A 40.34(18)
C4A Fe1A C12A 114.52(16)
C10A Fe1A C3A 155.81(16)
C14A Fe1A C3A 123.66(17)
C1A Fe1A C3A 69.20(16)
C2A Fe1A C3A 40.82(16)
C11A Fe1A C3A 163.10(17)
C5A Fe1A C3A 68.50(16)
C13A Fe1A C3A 113.05(17)
C4A Fe1A C3A 40.23(15)
C12A Fe1A C3A 129.63(17)
C15A O2A C16A 118.4(4)
C2A C1A C5A 107.3(3)
C2A C1A C6A 127.2(4)
C5A C1A C6A 125.5(4)
C2A C1A Fe1A 69.9(2)
C5A C1A Fe1A 70.0(2)
C6A C1A Fe1A 122.7(3)
C1A C2A C3A 108.6(3)
C1A C2A Fe1A 68.9(2)
C3A C2A Fe1A 70.7(2)
C4A C3A C2A 107.8(4)
C4A C3A Fe1A 69.6(2)
C2A C3A Fe1A 68.5(2)
C3A C4A C5A 108.2(4)
C3A C4A Fe1A 70.2(2)
C5A C4A Fe1A 68.9(2)
C1A C5A C4A 108.1(4)
C1A C5A Fe1A 68.7(2)
C4A C5A Fe1A 70.2(2)
C8A C6A C7A 114.3(4)
C8A C6A C1A 114.7(3)
C7A C6A C1A 110.9(4)
C9A C8A C6A 118.0(4)
C8A C9A C15A 113.8(4)
C8A C9A C10A 115.2(3)
C15A C9A C10A 111.6(3)
C11A C10A C14A 107.4(3)
C11A C10A C9A 124.3(4)
C14A C10A C9A 128.0(4)
C11A C10A Fe1A 70.2(2)
C14A C10A Fe1A 69.4(2)
C9A C10A Fe1A 120.8(2)
C12A C11A C10A 108.7(4)
C12A C11A Fe1A 70.9(2)
C10A C11A Fe1A 68.7(2)
C11A C12A C13A 108.1(4)
C11A C12A Fe1A 68.8(2)
C13A C12A Fe1A 69.4(2)
C12A C13A C14A 108.1(4)
C12A C13A Fe1A 70.3(2)
C14A C13A Fe1A 68.3(2)
C13A C14A C10A 107.7(4)
C13A C14A Fe1A 70.7(2)
C10A C14A Fe1A 69.0(2)
O1A C15A O2A 121.9(4)
O1A C15A C9A 123.6(4)
O2A C15A C9A 114.4(4)
C10B Fe1B C1B 97.80(15)
C10B Fe1B C14B 41.57(15)
C1B Fe1B C14B 115.25(16)
C10B Fe1B C11B 41.49(15)
C1B Fe1B C11B 117.06(17)
C14B Fe1B C11B 69.19(17)
C10B Fe1B C2B 116.28(15)
C1B Fe1B C2B 41.22(15)
C14B Fe1B C2B 103.67(16)
C11B Fe1B C2B 153.46(16)
C10B Fe1B C5B 115.71(16)
C1B Fe1B C5B 41.18(15)
C14B Fe1B C5B 151.80(17)
C11B Fe1B C5B 104.96(17)
C2B Fe1B C5B 68.74(16)
C10B Fe1B C13B 69.41(16)
C1B Fe1B C13B 154.35(17)
C14B Fe1B C13B 40.82(16)
C11B Fe1B C13B 68.50(18)
C2B Fe1B C13B 123.51(17)
C5B Fe1B C13B 164.44(17)
C10B Fe1B C4B 154.77(17)
C1B Fe1B C4B 68.99(16)
C14B Fe1B C4B 163.49(17)
C11B Fe1B C4B 124.41(17)
C2B Fe1B C4B 68.40(16)
C5B Fe1B C4B 40.57(16)
C13B Fe1B C4B 130.74(17)
C10B Fe1B C3B 155.69(16)
C1B Fe1B C3B 69.12(16)
C14B Fe1B C3B 124.32(16)
C11B Fe1B C3B 162.78(17)
C2B Fe1B C3B 40.74(16)
C5B Fe1B C3B 68.39(16)
C13B Fe1B C3B 113.54(17)
C4B Fe1B C3B 40.46(16)
C10B Fe1B C12B 69.02(16)
C1B Fe1B C12B 156.64(18)
C14B Fe1B C12B 68.17(17)
C11B Fe1B C12B 40.60(17)
C2B Fe1B C12B 161.96(18)
C5B Fe1B C12B 126.09(18)
C13B Fe1B C12B 40.05(17)
C4B Fe1B C12B 114.84(17)
C3B Fe1B C12B 129.81(17)
C15B O2B C16B 117.5(4)
C2B C1B C5B 107.3(3)
C2B C1B C6B 127.2(3)
C5B C1B C6B 125.5(4)
C2B C1B Fe1B 69.8(2)
C5B C1B Fe1B 70.1(2)
C6B C1B Fe1B 123.4(3)
C3B C2B C1B 108.6(3)
C3B C2B Fe1B 70.7(2)
C1B C2B Fe1B 69.0(2)
C4B C3B C2B 107.6(4)
C4B C3B Fe1B 69.7(2)
C2B C3B Fe1B 68.6(2)
C5B C4B C3B 108.2(4)
C5B C4B Fe1B 69.1(2)
C3B C4B Fe1B 69.9(2)
C4B C5B C1B 108.3(4)
C4B C5B Fe1B 70.3(2)
C1B C5B Fe1B 68.7(2)
C1B C6B C7B 110.0(3)
C1B C6B C8B 113.6(3)
C7B C6B C8B 110.3(3)
C9B C8B C6B 115.9(3)
C15B C9B C8B 111.4(3)
C15B C9B C10B 108.0(3)
C8B C9B C10B 114.1(3)
C14B C10B C11B 106.8(3)
C14B C10B C9B 127.4(3)
C11B C10B C9B 125.5(4)
C14B C10B Fe1B 69.5(2)
C11B C10B Fe1B 69.9(2)
C9B C10B Fe1B 121.8(3)
C12B C11B C10B 108.0(4)
C12B C11B Fe1B 70.7(2)
C10B C11B Fe1B 68.6(2)
C13B C12B C11B 108.8(4)
C13B C12B Fe1B 69.8(2)
C11B C12B Fe1B 68.6(2)
C12B C13B C14B 107.8(4)
C12B C13B Fe1B 70.1(2)
C14B C13B Fe1B 68.3(2)
C13B C14B C10B 108.5(4)
C13B C14B Fe1B 70.9(2)
C10B C14B Fe1B 68.9(2)
O1B C15B O2B 121.0(4)
O1B C15B C9B 125.3(4)
O2B C15B C9B 113.3(4)

loop_
_geom_bond_atom_site_label_1
_geom_bond_atom_site_label_2
_geom_bond_distance
Fe1A C10A 2.007(3)
Fe1A C14A 2.013(4)
Fe1A C1A 2.013(4)
Fe1A C2A 2.026(4)
Fe1A C11A 2.028(4)
Fe1A C5A 2.030(4)
Fe1A C13A 2.044(4)
Fe1A C4A 2.048(4)
Fe1A C12A 2.055(4)
Fe1A C3A 2.055(4)
O1A C15A 1.206(5)
O2A C15A 1.301(5)
O2A C16A 1.453(5)
C1A C2A 1.421(6)
C1A C5A 1.424(6)
C1A C6A 1.518(6)
C2A C3A 1.423(6)
C3A C4A 1.411(6)
C4A C5A 1.428(6)
C6A C8A 1.498(6)
C6A C7A 1.504(6)
C8A C9A 1.494(6)
C9A C15A 1.515(5)
C9A C10A 1.524(6)
C10A C11A 1.416(5)
C10A C14A 1.431(6)
C11A C12A 1.408(6)
C12A C13A 1.414(6)
C13A C14A 1.419(6)
Fe1B C10B 2.008(3)
Fe1B C1B 2.016(4)
Fe1B C14B 2.016(4)
Fe1B C11B 2.026(4)
Fe1B C2B 2.026(4)
Fe1B C5B 2.035(4)
Fe1B C13B 2.049(4)
Fe1B C4B 2.052(4)
Fe1B C3B 2.054(4)
Fe1B C12B 2.053(4)
O1B C15B 1.204(5)
O2B C15B 1.316(5)
O2B C16B 1.448(5)
C1B C2B 1.423(5)
C1B C5B 1.425(5)
C1B C6B 1.513(5)
C2B C3B 1.421(5)
C3B C4B 1.420(6)
C4B C5B 1.417(6)
C6B C7B 1.522(6)
C6B C8B 1.529(5)
C8B C9B 1.518(5)
C9B C15B 1.508(5)
C9B C10B 1.523(5)
C10B C14B 1.428(5)
C10B C11B 1.429(5)
C11B C12B 1.416(6)
C12B C13B 1.405(6)
C13B C14B 1.418(6)

loop_
_geom_torsion_atom_site_label_1
_geom_torsion_atom_site_label_2
_geom_torsion_atom_site_label_3
_geom_torsion_atom_site_label_4
_geom_torsion
C10A Fe1A C1A C2A -121.2(2)
C14A Fe1A C1A C2A -81.1(3)
C11A Fe1A C1A C2A -159.7(2)
C5A Fe1A C1A C2A 118.0(3)
C13A Fe1A C1A C2A -62.8(5)
C4A Fe1A C1A C2A 80.5(2)
C12A Fe1A C1A C2A -175.5(4)
C3A Fe1A C1A C2A 37.3(2)
C10A Fe1A C1A C5A 120.8(2)
C14A Fe1A C1A C5A 160.8(2)
C2A Fe1A C1A C5A -118.0(3)
C11A Fe1A C1A C5A 82.2(3)
C13A Fe1A C1A C5A 179.1(4)
C4A Fe1A C1A C5A -37.6(2)
C12A Fe1A C1A C5A 66.5(5)
C3A Fe1A C1A C5A -80.7(2)
C10A Fe1A C1A C6A 0.8(4)
C14A Fe1A C1A C6A 40.8(4)
C2A Fe1A C1A C6A 122.0(4)
C11A Fe1A C1A C6A -37.7(4)
C5A Fe1A C1A C6A -120.0(5)
C13A Fe1A C1A C6A 59.1(6)
C4A Fe1A C1A C6A -157.6(4)
C12A Fe1A C1A C6A -53.5(6)
C3A Fe1A C1A C6A 159.3(4)
C5A C1A C2A C3A 0.6(4)
C6A C1A C2A C3A -176.1(3)
Fe1A C1A C2A C3A -59.7(3)
C5A C1A C2A Fe1A 60.3(3)
C6A C1A C2A Fe1A -116.4(4)
C10A Fe1A C2A C1A 71.1(3)
C14A Fe1A C2A C1A 113.4(2)
C11A Fe1A C2A C1A 43.7(4)
C5A Fe1A C2A C1A -38.6(2)
C13A Fe1A C2A C1A 152.7(2)
C4A Fe1A C2A C1A -82.8(2)
C12A Fe1A C2A C1A 174.2(5)
C3A Fe1A C2A C1A -119.9(3)
C10A Fe1A C2A C3A -169.0(2)
C14A Fe1A C2A C3A -126.8(2)
C1A Fe1A C2A C3A 119.9(3)
C11A Fe1A C2A C3A 163.5(3)
C5A Fe1A C2A C3A 81.3(2)
C13A Fe1A C2A C3A -87.5(3)
C4A Fe1A C2A C3A 37.1(2)
C12A Fe1A C2A C3A -66.0(6)
C1A C2A C3A C4A -0.1(4)
Fe1A C2A C3A C4A -58.7(3)
C1A C2A C3A Fe1A 58.6(2)
C10A Fe1A C3A C4A 144.3(4)
C14A Fe1A C3A C4A -170.7(2)
C1A Fe1A C3A C4A 82.1(3)
C2A Fe1A C3A C4A 119.8(3)
C11A Fe1A C3A C4A -34.5(7)
C5A Fe1A C3A C4A 37.8(2)
C13A Fe1A C3A C4A -125.4(3)
C12A Fe1A C3A C4A -81.7(3)
C10A Fe1A C3A C2A 24.5(5)
C14A Fe1A C3A C2A 69.5(3)
C1A Fe1A C3A C2A -37.6(2)
C11A Fe1A C3A C2A -154.2(5)
C5A Fe1A C3A C2A -82.0(3)
C13A Fe1A C3A C2A 114.9(3)
C4A Fe1A C3A C2A -119.8(3)
C12A Fe1A C3A C2A 158.6(2)
C2A C3A C4A C5A -0.5(4)
Fe1A C3A C4A C5A -58.5(3)
C2A C3A C4A Fe1A 58.0(3)
C10A Fe1A C4A C3A -144.5(4)
C14A Fe1A C4A C3A 26.6(7)
C1A Fe1A C4A C3A -81.9(3)
C2A Fe1A C4A C3A -37.6(2)
C11A Fe1A C4A C3A 168.4(2)
C5A Fe1A C4A C3A -119.7(3)
C13A Fe1A C4A C3A 78.4(3)
C12A Fe1A C4A C3A 123.1(3)
C10A Fe1A C4A C5A -24.8(5)
C14A Fe1A C4A C5A 146.2(5)
C1A Fe1A C4A C5A 37.8(2)
C2A Fe1A C4A C5A 82.1(3)
C11A Fe1A C4A C5A -71.9(3)
C13A Fe1A C4A C5A -161.9(3)
C12A Fe1A C4A C5A -117.2(3)
C3A Fe1A C4A C5A 119.7(3)
C2A C1A C5A C4A -0.9(4)
C6A C1A C5A C4A 175.9(3)
Fe1A C1A C5A C4A 59.3(3)
C2A C1A C5A Fe1A -60.2(2)
C6A C1A C5A Fe1A 116.5(4)
C3A C4A C5A C1A 0.9(4)
Fe1A C4A C5A C1A -58.5(3)
C3A C4A C5A Fe1A 59.3(3)
C10A Fe1A C5A C1A -71.5(3)
C14A Fe1A C5A C1A -39.4(4)
C2A Fe1A C5A C1A 38.6(2)
C11A Fe1A C5A C1A -114.1(2)
C13A Fe1A C5A C1A -178.6(6)
C4A Fe1A C5A C1A 119.6(3)
C12A Fe1A C5A C1A -153.3(2)
C3A Fe1A C5A C1A 82.6(2)
C10A Fe1A C5A C4A 168.9(2)
C14A Fe1A C5A C4A -159.0(3)
C1A Fe1A C5A C4A -119.6(3)
C2A Fe1A C5A C4A -81.1(3)
C11A Fe1A C5A C4A 126.2(2)
C13A Fe1A C5A C4A 61.8(7)
C12A Fe1A C5A C4A 87.1(3)
C3A Fe1A C5A C4A -37.1(2)
C2A C1A C6A C8A 62.3(5)
C5A C1A C6A C8A -113.8(5)
Fe1A C1A C6A C8A -26.2(6)
C2A C1A C6A C7A -69.0(5)
C5A C1A C6A C7A 114.8(5)
Fe1A C1A C6A C7A -157.6(3)
C7A C6A C8A C9A -168.4(4)
C1A C6A C8A C9A 61.9(6)
C6A C8A C9A C15A 163.3(4)
C6A C8A C9A C10A -66.1(6)
C8A C9A C10A C11A 118.8(4)
C15A C9A C10A C11A -109.6(4)
C8A C9A C10A C14A -54.0(5)
C15A C9A C10A C14A 77.7(5)
C8A C9A C10A Fe1A 32.8(5)
C15A C9A C10A Fe1A 164.5(3)
C14A Fe1A C10A C11A 118.3(3)
C1A Fe1A C10A C11A -122.8(3)
C2A Fe1A C10A C11A -161.8(2)
C5A Fe1A C10A C11A -83.6(3)
C13A Fe1A C10A C11A 80.4(3)
C4A Fe1A C10A C11A -65.8(4)
C12A Fe1A C10A C11A 37.0(3)
C3A Fe1A C10A C11A -179.5(4)
C1A Fe1A C10A C14A 118.9(2)
C2A Fe1A C10A C14A 79.9(3)
C11A Fe1A C10A C14A -118.3(3)
C5A Fe1A C10A C14A 158.1(2)
C13A Fe1A C10A C14A -37.9(2)
C4A Fe1A C10A C14A 176.0(3)
C12A Fe1A C10A C14A -81.3(3)
C3A Fe1A C10A C14A 62.2(5)
C14A Fe1A C10A C9A -122.8(4)
C1A Fe1A C10A C9A -3.9(4)
C2A Fe1A C10A C9A -42.9(4)
C11A Fe1A C10A C9A 118.9(4)
C5A Fe1A C10A C9A 35.3(4)
C13A Fe1A C10A C9A -160.7(4)
C4A Fe1A C10A C9A 53.2(6)
C12A Fe1A C10A C9A 155.9(4)
C3A Fe1A C10A C9A -60.5(6)
C14A C10A C11A C12A -0.1(4)
C9A C10A C11A C12A -174.2(3)
Fe1A C10A C11A C12A -59.8(3)
C14A C10A C11A Fe1A 59.7(2)
C9A C10A C11A Fe1A -114.4(3)
C10A Fe1A C11A C12A 119.9(4)
C14A Fe1A C11A C12A 81.1(3)
C1A Fe1A C11A C12A -170.4(2)
C2A Fe1A C11A C12A 158.8(3)
C5A Fe1A C11A C12A -127.7(3)
C13A Fe1A C11A C12A 37.0(2)
C4A Fe1A C11A C12A -87.4(3)
C3A Fe1A C11A C12A -60.8(7)
C14A Fe1A C11A C10A -38.8(2)
C1A Fe1A C11A C10A 69.7(3)
C2A Fe1A C11A C10A 38.8(5)
C5A Fe1A C11A C10A 112.3(3)
C13A Fe1A C11A C10A -82.9(3)
C4A Fe1A C11A C10A 152.7(2)
C12A Fe1A C11A C10A -119.9(4)
C3A Fe1A C11A C10A 179.2(5)
C10A C11A C12A C13A 0.1(4)
Fe1A C11A C12A C13A -58.4(3)
C10A C11A C12A Fe1A 58.5(3)
C10A Fe1A C12A C11A -37.7(2)
C14A Fe1A C12A C11A -82.6(3)
C1A Fe1A C12A C11A 21.8(5)
C2A Fe1A C12A C11A -148.4(5)
C5A Fe1A C12A C11A 70.1(3)
C13A Fe1A C12A C11A -120.2(4)
C4A Fe1A C12A C11A 116.1(3)
C3A Fe1A C12A C11A 160.8(2)
C10A Fe1A C12A C13A 82.5(3)
C14A Fe1A C12A C13A 37.6(2)
C1A Fe1A C12A C13A 142.0(4)
C2A Fe1A C12A C13A -28.2(6)
C11A Fe1A C12A C13A 120.2(4)
C5A Fe1A C12A C13A -169.7(2)
C4A Fe1A C12A C13A -123.7(3)
C3A Fe1A C12A C13A -79.1(3)
C11A C12A C13A C14A 0.0(4)
Fe1A C12A C13A C14A -58.0(3)
C11A C12A C13A Fe1A 58.0(3)
C10A Fe1A C13A C12A -81.3(3)
C14A Fe1A C13A C12A -119.9(4)
C1A Fe1A C13A C12A -145.5(4)
C2A Fe1A C13A C12A 169.9(2)
C11A Fe1A C13A C12A -37.0(2)
C5A Fe1A C13A C12A 32.3(7)
C4A Fe1A C13A C12A 81.3(3)
C3A Fe1A C13A C12A 124.7(3)
C10A Fe1A C13A C14A 38.6(2)
C1A Fe1A C13A C14A -25.7(5)
C2A Fe1A C13A C14A -70.2(3)
C11A Fe1A C13A C14A 82.8(3)
C5A Fe1A C13A C14A 152.2(6)
C4A Fe1A C13A C14A -158.8(2)
C12A Fe1A C13A C14A 119.9(4)
C3A Fe1A C13A C14A -115.4(3)
C12A C13A C14A C10A -0.1(4)
Fe1A C13A C14A C10A -59.3(2)
C12A C13A C14A Fe1A 59.2(3)
C11A C10A C14A C13A 0.1(4)
C9A C10A C14A C13A 173.9(3)
Fe1A C10A C14A C13A 60.4(3)
C11A C10A C14A Fe1A -60.2(3)
C9A C10A C14A Fe1A 113.5(4)
C10A Fe1A C14A C13A -118.7(3)
C1A Fe1A C14A C13A 168.1(3)
C2A Fe1A C14A C13A 126.1(3)
C11A Fe1A C14A C13A -80.4(3)
C5A Fe1A C14A C13A -164.4(3)
C4A Fe1A C14A C13A 66.8(6)
C12A Fe1A C14A C13A -37.1(3)
C3A Fe1A C14A C13A 87.1(3)
C1A Fe1A C14A C10A -73.2(3)
C2A Fe1A C14A C10A -115.2(2)
C11A Fe1A C14A C10A 38.3(2)
C5A Fe1A C14A C10A -45.7(4)
C13A Fe1A C14A C10A 118.7(3)
C4A Fe1A C14A C10A -174.5(5)
C12A Fe1A C14A C10A 81.6(3)
C3A Fe1A C14A C10A -154.2(2)
C16A O2A C15A O1A -2.0(7)
C16A O2A C15A C9A 177.1(4)
C8A C9A C15A O1A -13.2(7)
C10A C9A C15A O1A -145.6(5)
C8A C9A C15A O2A 167.7(4)
C10A C9A C15A O2A 35.3(6)
C10B Fe1B C1B C2B 121.5(2)
C14B Fe1B C1B C2B 81.8(2)
C11B Fe1B C1B C2B 160.3(2)
C5B Fe1B C1B C2B -118.0(3)
C13B Fe1B C1B C2B 63.8(4)
C4B Fe1B C1B C2B -80.8(2)
C3B Fe1B C1B C2B -37.3(2)
C12B Fe1B C1B C2B 175.0(4)
C10B Fe1B C1B C5B -120.6(2)
C14B Fe1B C1B C5B -160.2(2)
C11B Fe1B C1B C5B -81.7(3)
C2B Fe1B C1B C5B 118.0(3)
C13B Fe1B C1B C5B -178.2(3)
C4B Fe1B C1B C5B 37.2(2)
C3B Fe1B C1B C5B 80.6(2)
C12B Fe1B C1B C5B -67.0(5)
C10B Fe1B C1B C6B -0.5(3)
C14B Fe1B C1B C6B -40.1(4)
C11B Fe1B C1B C6B 38.4(4)
C2B Fe1B C1B C6B -121.9(4)
C5B Fe1B C1B C6B 120.1(4)
C13B Fe1B C1B C6B -58.1(5)
C4B Fe1B C1B C6B 157.3(4)
C3B Fe1B C1B C6B -159.2(4)
C12B Fe1B C1B C6B 53.1(6)
C5B C1B C2B C3B -0.6(4)
C6B C1B C2B C3B 176.9(3)
Fe1B C1B C2B C3B 59.8(3)
C5B C1B C2B Fe1B -60.4(3)
C6B C1B C2B Fe1B 117.1(4)
C10B Fe1B C2B C3B 169.7(2)
C1B Fe1B C2B C3B -119.8(3)
C14B Fe1B C2B C3B 127.4(2)
C11B Fe1B C2B C3B -162.0(4)
C5B Fe1B C2B C3B -81.2(3)
C13B Fe1B C2B C3B 88.0(3)
C4B Fe1B C2B C3B -37.4(2)
C12B Fe1B C2B C3B 66.7(6)
C10B Fe1B C2B C1B -70.5(3)
C14B Fe1B C2B C1B -112.9(2)
C11B Fe1B C2B C1B -42.2(5)
C5B Fe1B C2B C1B 38.6(2)
C13B Fe1B C2B C1B -152.2(2)
C4B Fe1B C2B C1B 82.3(2)
C3B Fe1B C2B C1B 119.8(3)
C12B Fe1B C2B C1B -173.6(5)
C1B C2B C3B C4B 0.2(4)
Fe1B C2B C3B C4B 58.9(3)
C1B C2B C3B Fe1B -58.8(3)
C10B Fe1B C3B C4B -142.3(4)
C1B Fe1B C3B C4B -81.7(3)
C14B Fe1B C3B C4B 171.3(2)
C11B Fe1B C3B C4B 32.7(7)
C2B Fe1B C3B C4B -119.5(3)
C5B Fe1B C3B C4B -37.4(2)
C13B Fe1B C3B C4B 125.9(3)
C12B Fe1B C3B C4B 82.3(3)
C10B Fe1B C3B C2B -22.8(5)
C1B Fe1B C3B C2B 37.7(2)
C14B Fe1B C3B C2B -69.3(3)
C11B Fe1B C3B C2B 152.2(5)
C5B Fe1B C3B C2B 82.1(3)
C13B Fe1B C3B C2B -114.7(3)
C4B Fe1B C3B C2B 119.5(3)
C12B Fe1B C3B C2B -158.3(3)
C2B C3B C4B C5B 0.3(5)
Fe1B C3B C4B C5B 58.6(3)
C2B C3B C4B Fe1B -58.3(3)
C10B Fe1B C4B C5B 24.0(5)
C1B Fe1B C4B C5B -37.7(2)
C14B Fe1B C4B C5B -145.9(5)
C11B Fe1B C4B C5B 71.4(3)
C2B Fe1B C4B C5B -82.1(3)
C13B Fe1B C4B C5B 161.6(3)
C3B Fe1B C4B C5B -119.8(4)
C12B Fe1B C4B C5B 117.2(3)
C10B Fe1B C4B C3B 143.8(4)
C1B Fe1B C4B C3B 82.1(3)
C14B Fe1B C4B C3B -26.1(7)
C11B Fe1B C4B C3B -168.8(2)
C2B Fe1B C4B C3B 37.7(2)
C5B Fe1B C4B C3B 119.8(4)
C13B Fe1B C4B C3B -78.6(3)
C12B Fe1B C4B C3B -123.0(3)
C3B C4B C5B C1B -0.7(4)
Fe1B C4B C5B C1B 58.3(3)
C3B C4B C5B Fe1B -59.1(3)
C2B C1B C5B C4B 0.8(4)
C6B C1B C5B C4B -176.8(3)
Fe1B C1B C5B C4B -59.4(3)
C2B C1B C5B Fe1B 60.2(3)
C6B C1B C5B Fe1B -117.4(4)
C10B Fe1B C5B C4B -168.9(2)
C1B Fe1B C5B C4B 119.8(3)
C14B Fe1B C5B C4B 160.3(3)
C11B Fe1B C5B C4B -126.0(2)
C2B Fe1B C5B C4B 81.2(3)
C13B Fe1B C5B C4B -63.0(7)
C3B Fe1B C5B C4B 37.3(2)
C12B Fe1B C5B C4B -87.0(3)
C10B Fe1B C5B C1B 71.2(3)
C14B Fe1B C5B C1B 40.4(4)
C11B Fe1B C5B C1B 114.2(2)
C2B Fe1B C5B C1B -38.6(2)
C13B Fe1B C5B C1B 177.1(6)
C4B Fe1B C5B C1B -119.8(3)
C3B Fe1B C5B C1B -82.6(2)
C12B Fe1B C5B C1B 153.1(2)
C2B C1B C6B C7B 63.4(5)
C5B C1B C6B C7B -119.4(4)
Fe1B C1B C6B C7B 152.3(3)
C2B C1B C6B C8B -60.7(5)
C5B C1B C6B C8B 116.4(4)
Fe1B C1B C6B C8B 28.1(5)
C1B C6B C8B C9B -64.8(5)
C7B C6B C8B C9B 171.2(4)
C6B C8B C9B C15B -169.7(3)
C6B C8B C9B C10B 67.7(5)
C15B C9B C10B C14B -69.7(5)
C8B C9B C10B C14B 54.8(5)
C15B C9B C10B C11B 116.0(4)
C8B C9B C10B C11B -119.5(4)
C15B C9B C10B Fe1B -157.1(3)
C8B C9B C10B Fe1B -32.7(5)
C1B Fe1B C10B C14B -119.6(2)
C11B Fe1B C10B C14B 117.8(3)
C2B Fe1B C10B C14B -80.8(3)
C5B Fe1B C10B C14B -158.6(2)
C13B Fe1B C10B C14B 37.4(2)
C4B Fe1B C10B C14B -175.7(3)
C3B Fe1B C10B C14B -64.4(5)
C12B Fe1B C10B C14B 80.3(3)
C1B Fe1B C10B C11B 122.6(3)
C14B Fe1B C10B C11B -117.8(3)
C2B Fe1B C10B C11B 161.4(2)
C5B Fe1B C10B C11B 83.6(3)
C13B Fe1B C10B C11B -80.4(3)
C4B Fe1B C10B C11B 66.5(5)
C3B Fe1B C10B C11B 177.8(4)
C12B Fe1B C10B C11B -37.5(3)
C1B Fe1B C10B C9B 2.5(3)
C14B Fe1B C10B C9B 122.1(4)
C11B Fe1B C10B C9B -120.1(4)
C2B Fe1B C10B C9B 41.3(4)
C5B Fe1B C10B C9B -36.5(4)
C13B Fe1B C10B C9B 159.5(4)
C4B Fe1B C10B C9B -53.6(5)
C3B Fe1B C10B C9B 57.7(5)
C12B Fe1B C10B C9B -157.5(4)
C14B C10B C11B C12B 0.1(4)
C9B C10B C11B C12B 175.3(3)
Fe1B C10B C11B C12B 60.0(3)
C14B C10B C11B Fe1B -60.0(2)
C9B C10B C11B Fe1B 115.3(4)
C10B Fe1B C11B C12B -119.2(4)
C1B Fe1B C11B C12B 171.1(2)
C14B Fe1B C11B C12B -80.3(3)
C2B Fe1B C11B C12B -159.1(3)
C5B Fe1B C11B C12B 128.7(3)
C13B Fe1B C11B C12B -36.4(3)
C4B Fe1B C11B C12B 89.0(3)
C3B Fe1B C11B C12B 63.9(7)
C1B Fe1B C11B C10B -69.7(3)
C14B Fe1B C11B C10B 38.9(2)
C2B Fe1B C11B C10B -39.8(5)
C5B Fe1B C11B C10B -112.1(3)
C13B Fe1B C11B C10B 82.8(3)
C4B Fe1B C11B C10B -151.7(2)
C3B Fe1B C11B C10B -176.9(5)
C12B Fe1B C11B C10B 119.2(4)
C10B C11B C12B C13B -0.3(5)
Fe1B C11B C12B C13B 58.4(3)
C10B C11B C12B Fe1B -58.7(3)
C10B Fe1B C12B C13B -82.6(3)
C1B Fe1B C12B C13B -141.1(4)
C14B Fe1B C12B C13B -37.8(2)
C11B Fe1B C12B C13B -120.8(4)
C2B Fe1B C12B C13B 28.1(6)
C5B Fe1B C12B C13B 170.2(2)
C4B Fe1B C12B C13B 124.5(3)
C3B Fe1B C12B C13B 79.4(3)
C10B Fe1B C12B C11B 38.3(2)
C1B Fe1B C12B C11B -20.3(5)
C14B Fe1B C12B C11B 83.1(3)
C2B Fe1B C12B C11B 149.0(5)
C5B Fe1B C12B C11B -68.9(3)
C13B Fe1B C12B C11B 120.8(4)
C4B Fe1B C12B C11B -114.6(3)
C3B Fe1B C12B C11B -159.8(3)
C11B C12B C13B C14B 0.5(5)
Fe1B C12B C13B C14B 58.1(3)
C11B C12B C13B Fe1B -57.7(3)
C10B Fe1B C13B C12B 81.5(3)
C1B Fe1B C13B C12B 144.9(4)
C14B Fe1B C13B C12B 119.6(3)
C11B Fe1B C13B C12B 36.9(2)
C2B Fe1B C13B C12B -169.9(2)
C5B Fe1B C13B C12B -30.7(7)
C4B Fe1B C13B C12B -80.6(3)
C3B Fe1B C13B C12B -124.6(3)
C10B Fe1B C13B C14B -38.0(2)
C1B Fe1B C13B C14B 25.4(5)
C11B Fe1B C13B C14B -82.6(3)
C2B Fe1B C13B C14B 70.5(3)
C5B Fe1B C13B C14B -150.3(6)
C4B Fe1B C13B C14B 159.8(2)
C3B Fe1B C13B C14B 115.9(3)
C12B Fe1B C13B C14B -119.6(3)
C12B C13B C14B C10B -0.4(4)
Fe1B C13B C14B C10B 58.8(3)
C12B C13B C14B Fe1B -59.2(3)
C11B C10B C14B C13B 0.2(4)
C9B C10B C14B C13B -174.9(3)
Fe1B C10B C14B C13B -60.0(3)
C11B C10B C14B Fe1B 60.2(3)
C9B C10B C14B Fe1B -114.9(4)
C10B Fe1B C14B C13B 119.6(3)
C1B Fe1B C14B C13B -168.2(2)
C11B Fe1B C14B C13B 80.8(3)
C2B Fe1B C14B C13B -126.0(3)
C5B Fe1B C14B C13B 163.7(3)
C4B Fe1B C14B C13B -66.9(6)
C3B Fe1B C14B C13B -87.1(3)
C12B Fe1B C14B C13B 37.1(2)
C1B Fe1B C14B C10B 72.2(3)
C11B Fe1B C14B C10B -38.8(2)
C2B Fe1B C14B C10B 114.4(2)
C5B Fe1B C14B C10B 44.0(4)
C13B Fe1B C14B C10B -119.6(3)
C4B Fe1B C14B C10B 173.5(5)
C3B Fe1B C14B C10B 153.3(2)
C12B Fe1B C14B C10B -82.5(2)
C16B O2B C15B O1B 2.5(7)
C16B O2B C15B C9B 176.7(4)
C8B C9B C15B O1B -22.4(6)
C10B C9B C15B O1B 103.7(5)
C8B C9B C15B O2B 163.7(4)
C10B C9B C15B O2B -70.2(5)
